data_2240516
loop_
_publ_author_name
'McLauchlan, Craig C.'
'Kissel, Daniel S.'
'Herlinger, Albert W.'

_publ_section_title
;
 Crystal structure of
 {2,2'-[<i>N</i>,<i>N</i>'-bis(pyridin-2-ylmethyl)cyclohexane-<i>trans</i>-1,2-diyldi(nitrilo)]diacetato}cobalt(III)
 hexafluoridophosphate
;
_journal_coeditor_code ZL2616
_journal_issue 4
_journal_name_full 'Acta Crystallographica Section E'
_journal_page_first 380
_journal_page_last 384
_journal_paper_doi 10.1107/S2056989015005149
_journal_volume 71
_journal_year 2015
_chemical_formula_iupac '[Co (C22 H26 N4 O4)] P F6'
_chemical_formula_moiety 'C22 H26 Co N4 O4 +, F6 P -'
_chemical_formula_sum 'C22 H26 Co F6 N4 O4 P'
_chemical_formula_weight 614.37
_chemical_name_systematic
'{2,2'-[<i>N</i>,<i>N</i>'-Bis(pyridin-2-ylmethyl)cyclohexane-<i>trans</i>-1,2-diyldi(nitrilo)]diacetato}cobalt(III) hexafluoridophosphate'
_space_group_crystal_system orthorhombic
_space_group_IT_number 73
_space_group_name_Hall '-I 2b 2c'
_space_group_name_H-M_alt 'I b c a'
_symmetry_space_group_name_Hall '-I 2b 2c'
_symmetry_space_group_name_H-M 'I b c a'
_atom_sites_solution_hydrogens geom
_atom_sites_solution_primary direct
_atom_sites_solution_secondary difmap
_audit_creation_method SHELXL-2014/7
_cell_angle_alpha 90
_cell_angle_beta 90
_cell_angle_gamma 90
_cell_formula_units_Z 8
_cell_length_a 13.9848(4)
_cell_length_b 14.6221(4)
_cell_length_c 22.2177(6)
_cell_measurement_reflns_used 9742
_cell_measurement_temperature 100(2)
_cell_measurement_theta_max 30.9967
_cell_measurement_theta_min 2.7246
_cell_volume 4543.2(2)
_computing_cell_refinement
;
SAINT (Bruker, 2008)
;
_computing_data_collection
;
APEX2 (Bruker, 2008)
;
_computing_data_reduction
;
SAINT (Bruker, 2008)
;
_computing_molecular_graphics
;
ORTEP-3 for Windows (Farrugia, 2012)
;
_computing_publication_material
;
EnCIFer (Allen <i>et al.</i>,  2004) and publCIF (Westrip, 2010)
;
_computing_structure_refinement
;
SHELXL2014 (Sheldrick, 2015)
;
_computing_structure_solution
;
SHELXS97 (Sheldrick, 2008)
;
_diffrn_ambient_temperature 100(2)
_diffrn_detector_area_resol_mean 8.3333
_diffrn_measured_fraction_theta_full 1.000
_diffrn_measured_fraction_theta_max 0.999
_diffrn_measurement_device_type
;
Bruker APEXII diffractometer equipped with a CCD detector
;
_diffrn_measurement_method '\f and \w'
_diffrn_radiation_monochromator graphite
_diffrn_radiation_source 'fine-focus sealed tube'
_diffrn_radiation_type MoK\a
_diffrn_radiation_wavelength 0.71073
_diffrn_reflns_av_R_equivalents 0.0167
_diffrn_reflns_limit_h_max 20
_diffrn_reflns_limit_h_min -20
_diffrn_reflns_limit_k_max 21
_diffrn_reflns_limit_k_min -21
_diffrn_reflns_limit_l_max 32
_diffrn_reflns_limit_l_min -32
_diffrn_reflns_number 57644
_diffrn_reflns_theta_full 25.242
_diffrn_reflns_theta_max 31.037
_diffrn_reflns_theta_min 1.833
_exptl_absorpt_coefficient_mu 0.917
_exptl_absorpt_correction_T_max 0.8336
_exptl_absorpt_correction_T_min 0.6906
_exptl_absorpt_correction_type multi-scan
_exptl_absorpt_process_details
;
(SADABS; Bruker, 2008)
;
_exptl_crystal_colour 'translucent dark red'
_exptl_crystal_density_diffrn 1.796
_exptl_crystal_density_method 'not measured'
_exptl_crystal_description parallelipiped
_exptl_crystal_F_000 2512
_exptl_crystal_size_max 0.436
_exptl_crystal_size_mid 0.356
_exptl_crystal_size_min 0.206
_refine_diff_density_max 0.662
_refine_diff_density_min -0.524
_refine_ls_extinction_method none
_refine_ls_goodness_of_fit_ref 1.117
_refine_ls_hydrogen_treatment constr
_refine_ls_matrix_type full
_refine_ls_number_parameters 174
_refine_ls_number_reflns 3630
_refine_ls_number_restraints 0
_refine_ls_restrained_S_all 1.117
_refine_ls_R_factor_all 0.0287
_refine_ls_R_factor_gt 0.0270
_refine_ls_shift/su_max 0.001
_refine_ls_shift/su_mean 0.000
_refine_ls_structure_factor_coef Fsqd
_refine_ls_weighting_details 'w=1/[\s^2^(Fo^2^)+(0.0415P)^2^+5.6191P] where P=(Fo^2^+2Fc^2^)/3'
_refine_ls_weighting_scheme calc
_refine_ls_wR_factor_gt 0.0770
_refine_ls_wR_factor_ref 0.0786
_reflns_number_gt 3401
_reflns_number_total 3630
_reflns_threshold_expression I>2\s(I)
_cod_data_source_file zl2616sup1.cif
_cod_data_source_block I
_cod_database_code 2240516
_cod_database_fobs_code 2240516
_shelx_space_group_comment
;
The symmetry employed for this shelxl refinement is uniquely defined
by the following loop, which should always be used as a source of
symmetry information in preference to the above space-group names.
They are only intended as comments.
;
_shelx_estimated_absorpt_t_min 0.691
_shelx_estimated_absorpt_t_max 0.834

loop_
_space_group_symop_operation_xyz
'x, y, z'
'x, -y, -z+1/2'
'-x+1/2, y, -z'
'-x, -y+1/2, z'
'x+1/2, y+1/2, z+1/2'
'x+1/2, -y+1/2, -z+1'
'-x+1, y+1/2, -z+1/2'
'-x+1/2, -y+1, z+1/2'
'-x, -y, -z'
'-x, y, z-1/2'
'x-1/2, -y, z'
'x, y-1/2, -z'
'-x+1/2, -y+1/2, -z+1/2'
'-x+1/2, y+1/2, z'
'x, -y+1/2, z+1/2'
'x+1/2, y, -z+1/2'

loop_
_atom_site_type_symbol
_atom_site_label
_atom_site_fract_x
_atom_site_fract_y
_atom_site_fract_z
_atom_site_U_iso_or_equiv
_atom_site_adp_type
_atom_site_calc_flag
_atom_site_occupancy
Co Co1 0.5000 0.2500 0.09254(2) 0.00761(6) Uani d 1
N N1 0.43958(7) 0.15960(6) 0.04005(4) 0.01066(16) Uani d 1
N N2 0.43848(6) 0.17734(6) 0.15480(4) 0.00930(16) Uani d 1
O O1 0.38813(6) 0.32200(5) 0.08964(3) 0.01162(15) Uani d 1
O O2 0.23055(6) 0.30823(7) 0.10495(4) 0.01942(18) Uani d 1
C C1 0.41181(8) 0.16885(8) -0.01758(5) 0.01342(19) Uani d 1
H H1A 0.4189 0.2265 -0.0369 0.016 Uiso calc 1
C C2 0.37301(8) 0.09611(8) -0.04959(5) 0.0159(2) Uani d 1
H H2A 0.3555 0.1035 -0.0906 0.019 Uiso calc 1
C C3 0.36018(8) 0.01258(8) -0.02102(6) 0.0160(2) Uani d 1
H H3A 0.3356 -0.0384 -0.0426 0.019 Uiso calc 1
C C4 0.38383(8) 0.00449(8) 0.03974(5) 0.0145(2) Uani d 1
H H4A 0.3729 -0.0511 0.0607 0.017 Uiso calc 1
C C5 0.42361(7) 0.07927(7) 0.06891(5) 0.01135(18) Uani d 1
C C6 0.44904(8) 0.08027(7) 0.13472(5) 0.01223(18) Uani d 1
H H6A 0.4055 0.0399 0.1577 0.015 Uiso calc 1
H H6B 0.5156 0.0590 0.1408 0.015 Uiso calc 1
C C7 0.33453(7) 0.20455(8) 0.15563(5) 0.01188(19) Uani d 1
H H7A 0.3164 0.2220 0.1971 0.014 Uiso calc 1
H H7B 0.2951 0.1513 0.1439 0.014 Uiso calc 1
C C8 0.31295(8) 0.28378(8) 0.11346(5) 0.01202(18) Uani d 1
C C9 0.49132(7) 0.19846(8) 0.21257(5) 0.01084(18) Uani d 1
H H9A 0.5551 0.1678 0.2102 0.013 Uiso calc 1
C C10 0.44229(8) 0.16490(8) 0.27004(5) 0.0154(2) Uani d 1
H H10A 0.4399 0.0972 0.2700 0.019 Uiso calc 1
H H10B 0.3758 0.1882 0.2714 0.019 Uiso calc 1
C C11 0.49688(8) 0.19815(10) 0.32563(5) 0.0182(2) Uani d 1
H H11A 0.4637 0.1772 0.3625 0.022 Uiso calc 1
H H11B 0.5621 0.1718 0.3256 0.022 Uiso calc 1
P P1 0.30339(3) 0.5000 0.2500 0.01160(8) Uani d 1
F F1 0.41712(9) 0.5000 0.2500 0.0503(5) Uani d 1
F F2 0.19013(9) 0.5000 0.2500 0.0417(4) Uani d 1
F F3 0.30336(11) 0.49194(7) 0.32124(4) 0.0470(3) Uani d 1
F F4 0.30308(5) 0.60985(5) 0.25526(4) 0.01831(15) Uani d 1

loop_
_atom_site_aniso_label
_atom_site_aniso_U_11
_atom_site_aniso_U_22
_atom_site_aniso_U_33
_atom_site_aniso_U_12
_atom_site_aniso_U_13
_atom_site_aniso_U_23
Co1 0.00914(10) 0.00719(10) 0.00650(10) -0.00083(6) 0.000 0.000
N1 0.0118(4) 0.0103(4) 0.0099(4) -0.0015(3) -0.0002(3) -0.0010(3)
N2 0.0103(4) 0.0095(4) 0.0081(4) -0.0005(3) 0.0000(3) 0.0010(3)
O1 0.0113(3) 0.0106(3) 0.0130(3) 0.0008(3) -0.0004(3) 0.0018(3)
O2 0.0119(4) 0.0223(4) 0.0241(4) 0.0033(3) -0.0017(3) 0.0040(3)
C1 0.0140(4) 0.0167(5) 0.0095(4) -0.0025(4) 0.0000(3) -0.0006(3)
C2 0.0133(5) 0.0222(5) 0.0123(4) -0.0031(4) 0.0001(4) -0.0053(4)
C3 0.0117(4) 0.0167(5) 0.0198(5) -0.0014(4) 0.0007(4) -0.0087(4)
C4 0.0129(4) 0.0105(4) 0.0200(5) -0.0008(3) 0.0003(4) -0.0036(4)
C5 0.0111(4) 0.0100(4) 0.0129(4) -0.0007(3) 0.0004(3) -0.0008(3)
C6 0.0156(4) 0.0087(4) 0.0124(4) -0.0011(3) -0.0010(4) 0.0014(3)
C7 0.0095(4) 0.0143(5) 0.0118(4) -0.0003(3) 0.0000(3) 0.0026(3)
C8 0.0125(4) 0.0125(4) 0.0111(4) 0.0001(4) -0.0010(3) -0.0002(3)
C9 0.0115(4) 0.0133(5) 0.0077(4) -0.0004(3) -0.0007(3) 0.0013(3)
C10 0.0163(5) 0.0208(5) 0.0092(4) -0.0020(4) 0.0011(4) 0.0037(4)
C11 0.0182(5) 0.0277(6) 0.0087(4) 0.0011(4) -0.0006(4) 0.0031(4)
P1 0.01124(17) 0.01151(17) 0.01203(17) 0.000 0.000 0.00031(13)
F1 0.0127(5) 0.0204(6) 0.1178(16) 0.000 0.000 -0.0134(8)
F2 0.0128(5) 0.0206(6) 0.0916(13) 0.000 0.000 -0.0056(7)
F3 0.1008(10) 0.0246(5) 0.0157(4) 0.0046(5) -0.0073(5) -0.0001(3)
F4 0.0176(3) 0.0116(3) 0.0258(4) 0.0001(2) -0.0029(3) -0.0010(3)

loop_
_atom_type_symbol
_atom_type_description
_atom_type_scat_dispersion_real
_atom_type_scat_dispersion_imag
_atom_type_scat_source
C C 0.0033 0.0016 'International Tables Vol C Tables 4.2.6.8 and 6.1.1.4'
H H 0.0000 0.0000 'International Tables Vol C Tables 4.2.6.8 and 6.1.1.4'
N N 0.0061 0.0033 'International Tables Vol C Tables 4.2.6.8 and 6.1.1.4'
O O 0.0106 0.0060 'International Tables Vol C Tables 4.2.6.8 and 6.1.1.4'
F F 0.0171 0.0103 'International Tables Vol C Tables 4.2.6.8 and 6.1.1.4'
P P 0.1023 0.0942 'International Tables Vol C Tables 4.2.6.8 and 6.1.1.4'
Co Co 0.3494 0.9721 'International Tables Vol C Tables 4.2.6.8 and 6.1.1.4'

loop_
_geom_angle_atom_site_label_1
_geom_angle_atom_site_label_2
_geom_angle_atom_site_label_3
_geom_angle_site_symmetry_1
_geom_angle_site_symmetry_3
_geom_angle
_geom_angle_publ_flag
O1 Co1 O1 4_655 . 176.08(5) y
O1 Co1 N2 4_655 . 94.95(4) y
O1 Co1 N2 . . 87.84(4) y
O1 Co1 N2 4_655 4_655 87.84(4) ?
O1 Co1 N2 . 4_655 94.95(4) ?
N2 Co1 N2 . 4_655 89.33(5) ?
O1 Co1 N1 4_655 . 87.75(4) ?
O1 Co1 N1 . . 89.92(4) y
N2 Co1 N1 . . 82.17(4) y
N2 Co1 N1 4_655 . 170.04(4) ?
O1 Co1 N1 4_655 4_655 89.92(4) ?
O1 Co1 N1 . 4_655 87.75(4) ?
N2 Co1 N1 . 4_655 170.04(4) ?
N2 Co1 N1 4_655 4_655 82.17(4) ?
N1 Co1 N1 . 4_655 106.74(5) y
C1 N1 C5 . . 119.30(9) ?
C1 N1 Co1 . . 128.67(8) ?
C5 N1 Co1 . . 112.01(7) ?
C6 N2 C7 . . 110.46(8) ?
C6 N2 C9 . . 113.49(8) ?
C7 N2 C9 . . 114.01(8) ?
C6 N2 Co1 . . 105.23(6) ?
C7 N2 Co1 . . 106.93(6) ?
C9 N2 Co1 . . 106.01(6) ?
C8 O1 Co1 . . 114.57(7) y
N1 C1 C2 . . 121.54(10) ?
N1 C1 H1A . . 119.2 ?
C2 C1 H1A . . 119.2 ?
C3 C2 C1 . . 119.32(10) ?
C3 C2 H2A . . 120.3 ?
C1 C2 H2A . . 120.3 ?
C2 C3 C4 . . 119.11(10) ?
C2 C3 H3A . . 120.4 ?
C4 C3 H3A . . 120.4 ?
C5 C4 C3 . . 118.70(11) ?
C5 C4 H4A . . 120.6 ?
C3 C4 H4A . . 120.6 ?
N1 C5 C4 . . 121.85(10) ?
N1 C5 C6 . . 114.31(9) ?
C4 C5 C6 . . 123.80(10) ?
N2 C6 C5 . . 106.01(8) ?
N2 C6 H6A . . 110.5 ?
C5 C6 H6A . . 110.5 ?
N2 C6 H6B . . 110.5 ?
C5 C6 H6B . . 110.5 ?
H6A C6 H6B . . 108.7 ?
N2 C7 C8 . . 112.65(8) ?
N2 C7 H7A . . 109.1 ?
C8 C7 H7A . . 109.1 ?
N2 C7 H7B . . 109.1 ?
C8 C7 H7B . . 109.1 ?
H7A C7 H7B . . 107.8 ?
O2 C8 O1 . . 124.95(10) y
O2 C8 C7 . . 120.39(10) ?
O1 C8 C7 . . 114.65(9) ?
N2 C9 C9 . 4_655 106.21(7) ?
N2 C9 C10 . . 115.07(9) ?
C9 C9 C10 4_655 . 112.82(7) ?
N2 C9 H9A . . 107.5 ?
C9 C9 H9A 4_655 . 107.5 ?
C10 C9 H9A . . 107.5 ?
C9 C10 C11 . . 110.36(9) ?
C9 C10 H10A . . 109.6 ?
C11 C10 H10A . . 109.6 ?
C9 C10 H10B . . 109.6 ?
C11 C10 H10B . . 109.6 ?
H10A C10 H10B . . 108.1 ?
C11 C11 C10 4_655 . 110.22(9) ?
C11 C11 H11A 4_655 . 109.6 ?
C10 C11 H11A . . 109.6 ?
C11 C11 H11B 4_655 . 109.6 ?
C10 C11 H11B . . 109.6 ?
H11A C11 H11B . . 108.1 ?
F2 P1 F3 . . 89.98(6) ?
F2 P1 F3 . 2_565 89.98(6) ?
F3 P1 F3 . 2_565 179.97(11) ?
F2 P1 F1 . . 180.0 ?
F3 P1 F1 . . 90.02(6) ?
F3 P1 F1 2_565 . 90.02(6) ?
F2 P1 F4 . . 89.84(3) ?
F3 P1 F4 . . 90.09(5) ?
F3 P1 F4 2_565 . 89.91(5) ?
F1 P1 F4 . . 90.16(3) ?
F2 P1 F4 . 2_565 89.84(3) ?
F3 P1 F4 . 2_565 89.91(5) ?
F3 P1 F4 2_565 2_565 90.09(5) ?
F1 P1 F4 . 2_565 90.16(3) ?
F4 P1 F4 . 2_565 179.69(6) ?

loop_
_geom_bond_atom_site_label_1
_geom_bond_atom_site_label_2
_geom_bond_site_symmetry_2
_geom_bond_distance
_geom_bond_publ_flag
Co1 O1 4_655 1.8869(8) ?
Co1 O1 . 1.8869(8) y
Co1 N1 . 1.9548(9) y
Co1 N1 4_655 1.9548(9) ?
Co1 N2 . 1.9448(9) y
Co1 N2 4_655 1.9449(9) ?
N1 C1 . 1.3448(14) ?
N1 C5 . 1.3567(14) ?
N2 C6 . 1.4951(14) ?
N2 C7 . 1.5073(14) ?
N2 C9 . 1.5130(13) ?
O1 C8 . 1.3029(13) y
O2 C8 . 1.2212(14) y
C1 C2 . 1.3898(15) ?
C1 H1A . 0.9500 ?
C2 C3 . 1.3882(17) ?
C2 H2A . 0.9500 ?
C3 C4 . 1.3949(17) ?
C3 H3A . 0.9500 ?
C4 C5 . 1.3873(15) ?
C4 H4A . 0.9500 ?
C5 C6 . 1.5050(15) ?
C6 H6A . 0.9900 ?
C6 H6B . 0.9900 ?
C7 C8 . 1.5201(15) ?
C7 H7A . 0.9900 ?
C7 H7B . 0.9900 ?
C9 C9 4_655 1.527(2) ?
C9 C10 . 1.5300(15) ?
C9 H9A . 1.0000 ?
C10 C11 . 1.5312(16) ?
C10 H10A . 0.9900 ?
C10 H10B . 0.9900 ?
C11 C11 4_655 1.519(3) ?
C11 H11A . 0.9900 ?
C11 H11B . 0.9900 ?
P1 F2 . 1.5840(13) ?
P1 F3 . 1.5872(9) ?
P1 F3 2_565 1.5873(9) ?
P1 F1 . 1.5905(14) ?
P1 F4 . 1.6106(7) ?
P1 F4 2_565 1.6106(7) ?

loop_
_geom_hbond_atom_site_label_D
_geom_hbond_atom_site_label_H
_geom_hbond_atom_site_label_A
_geom_hbond_site_symmetry_A
_geom_hbond_distance_DH
_geom_hbond_distance_HA
_geom_hbond_distance_DA
_geom_hbond_angle_DHA
C1 H1A O2 3 0.95 2.84 3.4475(15) 122.4
C2 H2A F3 15_554 0.95 2.51 3.2928(15) 139.4
C4 H4A O2 14_545 0.95 2.70 3.5907(15) 156.5
C6 H6A F2 13 0.99 2.52 3.4243(13) 152.4
C6 H6B F1 7_545 0.99 2.74 3.3824(13) 122.8
C6 H6B F3 7_545 0.99 2.84 3.8229(18) 170.2
C7 H7A F4 2_565 0.99 2.68 3.3879(13) 128.4
C7 H7A F4 14_545 0.99 2.67 3.2436(13) 116.9
C7 H7B F3 13 0.99 2.62 3.4982(16) 147.4
C9 H9A F1 7_545 1.00 2.64 3.2790(12) 122.0
C9 H9A F4 7_545 1.00 2.29 3.2336(13) 157.2
C10 H10A F1 7_545 0.99 2.49 3.1429(15) 122.8
C10 H10A F2 13 0.99 2.35 3.0728(14) 129.1
C10 H10B F4 14_545 0.99 2.77 3.5399(14) 134.5

loop_
_geom_torsion_atom_site_label_1
_geom_torsion_atom_site_label_2
_geom_torsion_atom_site_label_3
_geom_torsion_atom_site_label_4
_geom_torsion_site_symmetry_1
_geom_torsion_site_symmetry_4
_geom_torsion
N2 Co1 O1 C8 . . -17.97(8)
N2 Co1 O1 C8 4_655 . -107.11(8)
N1 Co1 O1 C8 . . 64.20(8)
N1 Co1 O1 C8 4_655 . 170.96(8)
C5 N1 C1 C2 . . -4.46(16)
Co1 N1 C1 C2 . . 177.37(8)
N1 C1 C2 C3 . . 1.77(17)
C1 C2 C3 C4 . . 1.97(17)
C2 C3 C4 C5 . . -2.94(16)
C1 N1 C5 C4 . . 3.43(16)
Co1 N1 C5 C4 . . -178.11(8)
C1 N1 C5 C6 . . -174.34(9)
Co1 N1 C5 C6 . . 4.12(11)
C3 C4 C5 N1 . . 0.28(16)
C3 C4 C5 C6 . . 177.83(10)
C7 N2 C6 C5 . . 69.87(10)
C9 N2 C6 C5 . . -160.66(8)
Co1 N2 C6 C5 . . -45.20(9)
N1 C5 C6 N2 . . 27.33(12)
C4 C5 C6 N2 . . -150.39(10)
C6 N2 C7 C8 . . -119.41(9)
C9 N2 C7 C8 . . 111.40(10)
Co1 N2 C7 C8 . . -5.42(10)
Co1 O1 C8 O2 . . -162.99(10)
Co1 O1 C8 C7 . . 18.41(12)
N2 C7 C8 O2 . . 173.28(10)
N2 C7 C8 O1 . . -8.05(13)
C6 N2 C9 C9 . 4_655 156.93(9)
C7 N2 C9 C9 . 4_655 -75.42(11)
Co1 N2 C9 C9 . 4_655 41.93(10)
C6 N2 C9 C10 . . -77.49(11)
C7 N2 C9 C10 . . 50.16(12)
Co1 N2 C9 C10 . . 167.51(8)
N2 C9 C10 C11 . . -174.45(9)
C9 C9 C10 C11 4_655 . -52.36(14)
C9 C10 C11 C11 . 4_655 58.00(14)
